data_2214717
loop_
_publ_author_name
'Guo, Hao'
'Zabawa, Mark'
'Woo, Joyce'
'Zheng, Chong'
'Yao, Qingwei'

_publ_section_title (<i>Z</i>)-<i>N</i>-<i>tert</i>-Butyl-<i>C</i>-(2,3,4-trimethoxyphenyl)nitrone
_journal_coeditor_code HJ3042
_journal_issue 8
_journal_name_full 'Acta Crystallographica Section E'
_journal_page_first o3552
_journal_page_last o3552
_journal_paper_doi 10.1107/S1600536807031674
_journal_volume 63
_journal_year 2007
_chemical_formula_iupac 'C14 H21 N O4'
_chemical_formula_moiety 'C14 H21 N O4'
_chemical_formula_sum 'C14 H21 N O4'
_chemical_formula_weight 267.32
_chemical_melting_point .395E-305
_chemical_name_systematic
;
(<i>Z</i>)-<i>N</i>-<i>tert</i>-Butyl-C-(2,3,4-trimethoxyphenyl)nitrone
;
_space_group_IT_number 2
_symmetry_cell_setting triclinic
_symmetry_space_group_name_Hall '-P 1'
_symmetry_space_group_name_H-M 'P -1'
_atom_sites_solution_hydrogens geom
_atom_sites_solution_primary direct
_atom_sites_solution_secondary difmap
_cell_angle_alpha 74.055(3)
_cell_angle_beta 68.612(3)
_cell_angle_gamma 82.108(3)
_cell_formula_units_Z 2
_cell_length_a 8.7424(15)
_cell_length_b 9.5039(17)
_cell_length_c 9.8424(17)
_cell_measurement_reflns_used 427
_cell_measurement_temperature 293(2)
_cell_measurement_theta_max 14
_cell_measurement_theta_min -14
_cell_volume 731.5(2)
_computing_cell_refinement 'SMART and SAINT (Bruker, 1999)'
_computing_data_collection 'SMART (Bruker, 1999)'
_computing_data_reduction SAINT
_computing_molecular_graphics 'SHELXTL (Sheldrick, 1997b)'
_computing_publication_material SHELXTL
_computing_structure_refinement 'SHELXL97 (Sheldrick, 1997a)'
_computing_structure_solution 'SHELXS97 (Sheldrick, 1997a)'
_diffrn_ambient_temperature 293(2)
_diffrn_detector_area_resol_mean 0
_diffrn_measured_fraction_theta_full 0.994
_diffrn_measured_fraction_theta_max 0.994
_diffrn_measurement_device_type 'Siemens SMART CCD PLATFORM'
_diffrn_measurement_method \w
_diffrn_radiation_monochromator graphite
_diffrn_radiation_source 'fine-focus sealed tube'
_diffrn_radiation_type MoK\a
_diffrn_radiation_wavelength 0.71073
_diffrn_reflns_av_R_equivalents 0.0174
_diffrn_reflns_av_sigmaI/netI 0.0207
_diffrn_reflns_limit_h_max 10
_diffrn_reflns_limit_h_min -10
_diffrn_reflns_limit_k_max 11
_diffrn_reflns_limit_k_min -11
_diffrn_reflns_limit_l_max 11
_diffrn_reflns_limit_l_min -11
_diffrn_reflns_number 5580
_diffrn_reflns_theta_full 25.00
_diffrn_reflns_theta_max 25.00
_diffrn_reflns_theta_min 2.23
_diffrn_standards_decay_% 0
_diffrn_standards_interval_count 0
_diffrn_standards_interval_time 0
_diffrn_standards_number 0
_exptl_absorpt_coefficient_mu 0.089
_exptl_absorpt_correction_T_max 0.9653
_exptl_absorpt_correction_T_min 0.8566
_exptl_absorpt_correction_type multi-scan
_exptl_absorpt_process_details '(SADABS; Sheldrick, 2000)'
_exptl_crystal_colour colorless
_exptl_crystal_density_diffrn 1.214
_exptl_crystal_density_method 'not measured'
_exptl_crystal_description plate
_exptl_crystal_F_000 288
_exptl_crystal_size_max 0.50
_exptl_crystal_size_mid 0.40
_exptl_crystal_size_min 0.40
_refine_diff_density_max 0.229
_refine_diff_density_min -0.172
_refine_ls_extinction_coef 0.024(6)
_refine_ls_extinction_expression Fc^*^=kFc[1+0.001xFc^2^\l^3^/sin(2\q)]^-1/4^
_refine_ls_extinction_method SHELXL97
_refine_ls_goodness_of_fit_ref 1.065
_refine_ls_hydrogen_treatment constr
_refine_ls_matrix_type full
_refine_ls_number_parameters 179
_refine_ls_number_reflns 2563
_refine_ls_number_restraints 0
_refine_ls_restrained_S_all 1.065
_refine_ls_R_factor_all 0.0487
_refine_ls_R_factor_gt 0.0423
_refine_ls_shift/su_max 0.000
_refine_ls_shift/su_mean 0.000
_refine_ls_structure_factor_coef Fsqd
_refine_ls_weighting_details 'calc w=1/[\s^2^(Fo^2^)+(0.0678P)^2^+0.113P] where P=(Fo^2^+2Fc^2^)/3'
_refine_ls_weighting_scheme calc
_refine_ls_wR_factor_gt 0.1173
_refine_ls_wR_factor_ref 0.1236
_reflns_number_gt 2189
_reflns_number_total 2563
_reflns_threshold_expression I>2\s(I)
_cod_data_source_file hj3042.cif
_cod_data_source_block I
_cod_database_code 2214717
_cod_database_fobs_code 2214717

loop_
_symmetry_equiv_pos_as_xyz
'x, y, z'
'-x, -y, -z'

loop_
_atom_site_type_symbol
_atom_site_label
_atom_site_fract_x
_atom_site_fract_y
_atom_site_fract_z
_atom_site_U_iso_or_equiv
_atom_site_adp_type
_atom_site_calc_flag
_atom_site_refinement_flags
_atom_site_occupancy
O O1 0.75304(15) 1.17217(13) 0.34565(15) 0.0717(4) Uani d . 1
O O2 1.29356(14) 0.62646(12) 0.30972(13) 0.0647(3) Uani d . 1
O O3 1.09014(13) 0.54726(11) 0.20004(11) 0.0584(3) Uani d . 1
O O4 0.82513(12) 0.72922(12) 0.16273(12) 0.0610(3) Uani d . 1
N N1 0.70119(15) 1.11834(13) 0.26398(14) 0.0523(3) Uani d . 1
C C1 1.00430(18) 0.94615(16) 0.31636(17) 0.0518(4) Uani d . 1
H H1 0.9838 1.0337 0.3462 0.062 Uiso calc R 1
C C2 1.13649(18) 0.85577(16) 0.33577(17) 0.0532(4) Uani d . 1
H H2 1.2046 0.8837 0.3767 0.064 Uiso calc R 1
C C3 1.16811(17) 0.72379(16) 0.29453(16) 0.0496(4) Uani d . 1
C C4 1.06241(17) 0.68092(15) 0.23628(15) 0.0481(3) Uani d . 1
C C5 0.93260(17) 0.77314(16) 0.21437(15) 0.0481(3) Uani d . 1
C C6 0.90073(17) 0.90925(16) 0.25308(16) 0.0484(3) Uani d . 1
C C7 0.76466(18) 0.99913(17) 0.22132(17) 0.0526(4) Uani d . 1
H H7 0.7175 0.9683 0.1642 0.063 Uiso calc R 1
C C8 0.55423(19) 1.20292(18) 0.22727(18) 0.0600(4) Uani d . 1
C C9 0.5125(3) 1.1466(3) 0.1152(3) 0.0883(6) Uani d . 1
H H93 0.4750 1.0486 0.1604 0.132 Uiso calc R 1
H H92 0.6087 1.1466 0.0275 0.132 Uiso calc R 1
H H91 0.4275 1.2089 0.0867 0.132 Uiso calc R 1
C C10 0.4129(2) 1.1846(3) 0.3765(2) 0.0886(6) Uani d . 1
H H103 0.3178 1.2403 0.3611 0.133 Uiso calc R 1
H H102 0.4435 1.2190 0.4457 0.133 Uiso calc R 1
H H101 0.3880 1.0830 0.4170 0.133 Uiso calc R 1
C C11 0.6005(3) 1.3618(2) 0.1600(2) 0.0835(6) Uani d . 1
H H113 0.5067 1.4208 0.1458 0.125 Uiso calc R 1
H H112 0.6879 1.3701 0.0647 0.125 Uiso calc R 1
H H111 0.6363 1.3949 0.2268 0.125 Uiso calc R 1
C C12 1.4108(2) 0.6695(2) 0.3579(3) 0.0795(6) Uani d . 1
H H123 1.4613 0.7567 0.2879 0.119 Uiso calc R 1
H H122 1.4935 0.5924 0.3627 0.119 Uiso calc R 1
H H121 1.3569 0.6883 0.4557 0.119 Uiso calc R 1
C C13 1.0042(3) 0.43237(19) 0.3183(2) 0.0809(6) Uani d . 1
H H133 1.0439 0.4156 0.4007 0.121 Uiso calc R 1
H H132 1.0216 0.3447 0.2832 0.121 Uiso calc R 1
H H131 0.8889 0.4588 0.3514 0.121 Uiso calc R 1
C C14 0.8909(2) 0.7105(2) 0.0131(2) 0.0747(5) Uani d . 1
H H143 0.9072 0.8047 -0.0570 0.112 Uiso calc R 1
H H142 0.8155 0.6581 -0.0035 0.112 Uiso calc R 1
H H141 0.9942 0.6561 -0.0011 0.112 Uiso calc R 1

loop_
_atom_site_aniso_label
_atom_site_aniso_U_11
_atom_site_aniso_U_22
_atom_site_aniso_U_33
_atom_site_aniso_U_12
_atom_site_aniso_U_13
_atom_site_aniso_U_23
O1 0.0737(8) 0.0711(7) 0.0942(9) 0.0155(6) -0.0461(7) -0.0434(7)
O2 0.0582(6) 0.0675(7) 0.0777(7) 0.0129(5) -0.0316(6) -0.0285(6)
O3 0.0680(7) 0.0514(6) 0.0548(6) -0.0026(5) -0.0134(5) -0.0216(5)
O4 0.0507(6) 0.0757(7) 0.0690(7) -0.0063(5) -0.0217(5) -0.0342(6)
N1 0.0497(7) 0.0544(7) 0.0547(7) -0.0009(5) -0.0195(5) -0.0147(6)
C1 0.0526(8) 0.0492(8) 0.0589(9) -0.0023(6) -0.0211(7) -0.0187(6)
C2 0.0500(8) 0.0579(9) 0.0590(9) -0.0043(6) -0.0231(7) -0.0189(7)
C3 0.0447(7) 0.0540(8) 0.0479(8) -0.0008(6) -0.0134(6) -0.0130(6)
C4 0.0487(8) 0.0488(8) 0.0439(7) -0.0049(6) -0.0092(6) -0.0148(6)
C5 0.0438(7) 0.0551(8) 0.0465(7) -0.0091(6) -0.0117(6) -0.0161(6)
C6 0.0454(7) 0.0512(8) 0.0488(8) -0.0042(6) -0.0147(6) -0.0138(6)
C7 0.0502(8) 0.0571(8) 0.0563(8) -0.0015(6) -0.0213(7) -0.0189(7)
C8 0.0497(8) 0.0659(10) 0.0597(9) 0.0058(7) -0.0200(7) -0.0102(7)
C9 0.0826(13) 0.1032(15) 0.0964(15) 0.0171(11) -0.0562(12) -0.0270(12)
C10 0.0535(10) 0.1182(17) 0.0748(12) 0.0084(10) -0.0133(9) -0.0105(11)
C11 0.0779(12) 0.0673(11) 0.0897(13) 0.0123(9) -0.0241(10) -0.0081(10)
C12 0.0618(10) 0.0927(13) 0.1025(14) 0.0184(9) -0.0449(10) -0.0404(11)
C13 0.1072(15) 0.0552(9) 0.0737(12) -0.0161(10) -0.0179(10) -0.0171(8)
C14 0.0801(12) 0.0939(13) 0.0658(11) -0.0018(10) -0.0364(9) -0.0298(10)

loop_
_atom_type_symbol
_atom_type_description
_atom_type_scat_dispersion_real
_atom_type_scat_dispersion_imag
_atom_type_scat_source
C C 0.0033 0.0016 'International Tables Vol C Tables 4.2.6.8 and 6.1.1.4'
H H 0.0000 0.0000 'International Tables Vol C Tables 4.2.6.8 and 6.1.1.4'
N N 0.0061 0.0033 'International Tables Vol C Tables 4.2.6.8 and 6.1.1.4'
O O 0.0106 0.0060 'International Tables Vol C Tables 4.2.6.8 and 6.1.1.4'

loop_
_geom_angle_atom_site_label_1
_geom_angle_atom_site_label_2
_geom_angle_atom_site_label_3
_geom_angle
C3 O2 C12 117.46(13)
C4 O3 C13 113.76(12)
C5 O4 C14 116.22(12)
O1 N1 C7 122.97(12)
O1 N1 C8 114.34(12)
C7 N1 C8 122.64(13)
C2 C1 C6 121.58(13)
C2 C1 H1 119.2
C6 C1 H1 119.2
C1 C2 C3 120.34(13)
C1 C2 H2 119.8
C3 C2 H2 119.8
O2 C3 C2 125.16(13)
O2 C3 C4 115.39(13)
C2 C3 C4 119.42(13)
O3 C4 C5 120.53(13)
O3 C4 C3 119.60(13)
C5 C4 C3 119.87(13)
O4 C5 C4 120.03(12)
O4 C5 C6 118.53(13)
C4 C5 C6 121.32(13)
C1 C6 C5 117.41(13)
C1 C6 C7 125.82(13)
C5 C6 C7 116.77(13)
N1 C7 C6 126.98(14)
N1 C7 H7 116.5
C6 C7 H7 116.5
C11 C8 C9 109.38(16)
C11 C8 C10 111.50(16)
C9 C8 C10 111.30(17)
C11 C8 N1 106.89(14)
C9 C8 N1 111.94(14)
C10 C8 N1 105.73(13)
C8 C9 H93 109.5
C8 C9 H92 109.5
H93 C9 H92 109.5
C8 C9 H91 109.5
H93 C9 H91 109.5
H92 C9 H91 109.5
C8 C10 H103 109.5
C8 C10 H102 109.5
H103 C10 H102 109.5
C8 C10 H101 109.5
H103 C10 H101 109.5
H102 C10 H101 109.5
C8 C11 H113 109.5
C8 C11 H112 109.5
H113 C11 H112 109.5
C8 C11 H111 109.5
H113 C11 H111 109.5
H112 C11 H111 109.5
O2 C12 H123 109.5
O2 C12 H122 109.5
H123 C12 H122 109.5
O2 C12 H121 109.5
H123 C12 H121 109.5
H122 C12 H121 109.5
O3 C13 H133 109.5
O3 C13 H132 109.5
H133 C13 H132 109.5
O3 C13 H131 109.5
H133 C13 H131 109.5
H132 C13 H131 109.5
O4 C14 H143 109.5
O4 C14 H142 109.5
H143 C14 H142 109.5
O4 C14 H141 109.5
H143 C14 H141 109.5
H142 C14 H141 109.5

loop_
_geom_bond_atom_site_label_1
_geom_bond_atom_site_label_2
_geom_bond_distance
O1 N1 1.2918(16)
O2 C3 1.3586(18)
O2 C12 1.421(2)
O3 C4 1.3788(17)
O3 C13 1.414(2)
O4 C5 1.3739(16)
O4 C14 1.425(2)
N1 C7 1.299(2)
N1 C8 1.5240(19)
C1 C2 1.381(2)
C1 C6 1.396(2)
C1 H1 0.9300
C2 C3 1.385(2)
C2 H2 0.9300
C3 C4 1.402(2)
C4 C5 1.380(2)
C5 C6 1.411(2)
C6 C7 1.445(2)
C7 H7 0.9300
C8 C11 1.518(3)
C8 C9 1.520(3)
C8 C10 1.520(2)
C9 H93 0.9600
C9 H92 0.9600
C9 H91 0.9600
C10 H103 0.9600
C10 H102 0.9600
C10 H101 0.9600
C11 H113 0.9600
C11 H112 0.9600
C11 H111 0.9600
C12 H123 0.9600
C12 H122 0.9600
C12 H121 0.9600
C13 H133 0.9600
C13 H132 0.9600
C13 H131 0.9600
C14 H143 0.9600
C14 H142 0.9600
C14 H141 0.9600

loop_
_cod_related_entry_id
_cod_related_entry_database
_cod_related_entry_code
1 ChemSpider 21123868
